data_1570413
loop_
_publ_author_name
'Sudhakar, Pagidi'
'Gupta, Abhishek Kumar'
'Cordes, David B.'
'Zysman-Colman, Eli'

_publ_section_title
;
 Thermally activated delayed fluorescence emitters showing wide-range
 near-infrared piezochromism and their use in deep-red OLEDs.
;
_journal_issue 2
_journal_name_full 'Chemical science'
_journal_page_first 545
_journal_page_last 554
_journal_paper_doi 10.1039/d3sc05188a
_journal_volume 15
_journal_year 2024
_chemical_formula_moiety 'C64 H64 N4 O2'
_chemical_formula_sum 'C64 H64 N4 O2'
_chemical_formula_weight 921.19
_space_group_crystal_system triclinic
_space_group_IT_number 2
_space_group_name_Hall '-P 1'
_space_group_name_H-M_alt 'P -1'
_atom_sites_solution_hydrogens geom
_atom_sites_solution_primary direct
_audit_creation_date 2023-09-07
_audit_creation_method
;
Olex2 1.5
(compiled 2023.08.24 svn.re1ec1418 for OlexSys, GUI svn.r6817)
;
_audit_update_record
;
2023-09-21 deposited with the CCDC.	2023-11-28 downloaded from the CCDC.
;
_cell_angle_alpha 76.932(4)
_cell_angle_beta 86.233(3)
_cell_angle_gamma 86.248(3)
_cell_formula_units_Z 2
_cell_length_a 5.9658(2)
_cell_length_b 17.8685(7)
_cell_length_c 25.1599(10)
_cell_measurement_reflns_used 5175
_cell_measurement_temperature 125
_cell_measurement_theta_max 74.3830
_cell_measurement_theta_min 2.7690
_cell_volume 2603.41(17)
_computing_cell_refinement 'CrysAlisPro 1.171.42.49 (Rigaku OD, 2022)'
_computing_data_collection 'CrystalClear-SM Expert 2.1 b45 (Rigaku OD, 2015)'
_computing_data_reduction 'CrysAlisPro 1.171.42.49 (Rigaku OD, 2022)'
_computing_molecular_graphics 'Olex2 1.5 (Dolomanov et al., 2009)'
_computing_publication_material 'Olex2 1.5 (Dolomanov et al., 2009)'
_computing_structure_refinement 'SHELXL 2019/3 (Sheldrick, 2015)'
_computing_structure_solution 'SIR2011  (Burla et al.,  2007)'
_diffrn_ambient_temperature 125
_diffrn_detector 'hybrid photon counting detector'
_diffrn_detector_area_resol_mean 5.8140
_diffrn_detector_type 'Dectris PILATUS P200K'
_diffrn_measured_fraction_theta_full 0.978
_diffrn_measured_fraction_theta_max 0.948
_diffrn_measurement_details
;
List of Runs (angles in degrees, time in seconds):

  # Type    Start    End  Width  t~exp~   \w     \q     \k     \f   Frames
#--------------------------------------------------------------------------
  1  \w   -125.00  55.00   0.50   12.00    --  -35.00  60.00 -45.00  360
  2  \w   -108.00 -48.00   0.50   12.00    --  -35.00  30.00  90.00  120
  3  \w   -173.50 -10.00   0.50   25.00    -- -100.00  60.00 -90.00  327
  4  \w   -187.00 -40.00   0.50   25.00    -- -100.00  30.00  45.00  294
  5  \w   -165.00 -10.00   0.50   25.00    -- -100.00  60.00-180.00  310
  6  \w   -190.00-127.50   0.50   25.00    -- -100.00  60.00 135.00  125
  7  \w   -165.00 -19.00   0.50   25.00    -- -100.00  60.00   0.00  292
  8  \w   -152.50 -44.50   0.50   25.00    -- -100.00  30.00 135.00  216
  9  \w   -174.00-114.00   0.50   25.00    -- -100.00  60.00  90.00  120
 10  \w    -70.00 -10.00   0.50   25.00    -- -100.00  30.00   0.00  120
 11  \w   -190.00 -10.00   0.50   25.00    -- -100.00  30.00 -90.00  360
 12  \w   -174.00 -10.00   0.50   25.00    -- -100.00  60.00  45.00  328
 13  \w   -190.00-120.00   0.50   25.00    -- -100.00  60.00-135.00  140
;
_diffrn_measurement_device 'AFC11: Quarter \c 4 circle'
_diffrn_measurement_device_type 'Rigaku XtaLAB P200K'
_diffrn_measurement_method 'shutterless scans'
_diffrn_measurement_specimen_support Loop
_diffrn_orient_matrix_type 'CrysAlisPro convention (1999,Acta A55,543-557)'
_diffrn_orient_matrix_UB_11 -0.0592873000
_diffrn_orient_matrix_UB_12 0.0418664000
_diffrn_orient_matrix_UB_13 -0.0582956000
_diffrn_orient_matrix_UB_21 -0.2444189000
_diffrn_orient_matrix_UB_22 -0.0242382000
_diffrn_orient_matrix_UB_23 0.0124734000
_diffrn_orient_matrix_UB_31 -0.0624472000
_diffrn_orient_matrix_UB_32 0.0742615000
_diffrn_orient_matrix_UB_33 0.0202018000
_diffrn_radiation_monochromator 'Rigaku Osmic Confocal Optical System'
_diffrn_radiation_probe x-ray
_diffrn_radiation_type 'Cu K\a'
_diffrn_radiation_wavelength 1.54184
_diffrn_reflns_av_R_equivalents 0.0948
_diffrn_reflns_av_unetI/netI 0.1044
_diffrn_reflns_Laue_measured_fraction_full 0.978
_diffrn_reflns_Laue_measured_fraction_max 0.948
_diffrn_reflns_limit_h_max 7
_diffrn_reflns_limit_h_min -7
_diffrn_reflns_limit_k_max 22
_diffrn_reflns_limit_k_min -19
_diffrn_reflns_limit_l_max 31
_diffrn_reflns_limit_l_min -30
_diffrn_reflns_number 30125
_diffrn_reflns_point_group_measured_fraction_full 0.978
_diffrn_reflns_point_group_measured_fraction_max 0.948
_diffrn_reflns_theta_full 67.684
_diffrn_reflns_theta_max 75.424
_diffrn_reflns_theta_min 1.805
_diffrn_source 'Rotating Anode'
_diffrn_source_type 'Rigaku MM-007HF'
_exptl_absorpt_coefficient_mu 0.545
_exptl_absorpt_correction_T_max 1.00000
_exptl_absorpt_correction_T_min 0.85691
_exptl_absorpt_correction_type multi-scan
_exptl_absorpt_process_details
;
CrysAlisPro 1.171.42.49 (Rigaku Oxford Diffraction, 2022)
Empirical absorption correction using spherical harmonics,
implemented in SCALE3 ABSPACK scaling algorithm.
;
_exptl_crystal_colour orange
_exptl_crystal_colour_primary orange
_exptl_crystal_density_diffrn 1.175
_exptl_crystal_description plate
_exptl_crystal_F_000 984
_exptl_crystal_preparation Luminescent
_exptl_crystal_recrystallization_method Sublimation
_exptl_crystal_size_max 0.1
_exptl_crystal_size_mid 0.03
_exptl_crystal_size_min 0.01
_refine_diff_density_max 0.310
_refine_diff_density_min -0.296
_refine_diff_density_rms 0.059
_refine_ls_extinction_method none
_refine_ls_goodness_of_fit_ref 1.016
_refine_ls_hydrogen_treatment constr
_refine_ls_matrix_type full
_refine_ls_number_parameters 687
_refine_ls_number_reflns 10255
_refine_ls_number_restraints 207
_refine_ls_restrained_S_all 1.020
_refine_ls_R_factor_all 0.1192
_refine_ls_R_factor_gt 0.0604
_refine_ls_shift/su_max 0.000
_refine_ls_shift/su_mean 0.000
_refine_ls_structure_factor_coef Fsqd
_refine_ls_weighting_details 'w=1/[\s^2^(Fo^2^)+(0.0752P)^2^+0.0171P] where P=(Fo^2^+2Fc^2^)/3'
_refine_ls_weighting_scheme calc
_refine_ls_wR_factor_gt 0.1358
_refine_ls_wR_factor_ref 0.1678
_reflns_Friedel_coverage 0.000
_reflns_number_gt 5983
_reflns_number_total 10255
_reflns_threshold_expression 'I > 2\s(I)'
_cod_data_source_file d3sc05188a3.cif
_cod_data_source_block tBuTPA-BQ
_cod_depositor_comments
;
The following automatic conversions were performed:

data item '_diffrn_radiation_probe' value 'X-ray' was changed to
'x-ray' in accordance with the
/home/data/users/saulius/crontab/automatic-downloads/rss-feeds/RSC/lib/dictionaries/cif_core.dic
dictionary named 'cif_core.dic' version 2.4.2 last updated on
2011-04-26.

Automatic conversion script
Id: cif_fix_values 8170 2020-07-09 18:12:32Z antanas 

 Adding full bibliography for 1570412--1570413.cif.
;
_cod_original_cell_volume 2603.41(19)
_cod_original_sg_symbol_H-M P-1
_cod_database_code 1570413
_shelx_shelxl_version_number 2019/3
_shelx_space_group_comment
;
The symmetry employed for this shelxl refinement is uniquely defined
by the following loop, which should always be used as a source of
symmetry information in preference to the above space-group names.
They are only intended as comments.
;
_shelx_estimated_absorpt_t_max 0.995
_shelx_estimated_absorpt_t_min 0.948
_olex2_refinement_description
;
1. Fixed Uiso
 At 1.2 times of:
  All C(H) groups
 At 1.5 times of:
  All C(H,H,H) groups
2. Restrained distances
 C66A-C65 = C66-C65 = C68A-C65 = C68-C65 = C67A-C65 = C67-C65 = C41A-C38 = C39-
 C38 = C39A-C38 = C40-C38 = C40A-C38 = C41-C38
 1.53 with sigma of 0.02
 C67A-C66A = C67A-C68A = C66A-C68A
 2.51 with sigma of 0.02
3. Uiso/Uaniso restraints and constraints
C38 \\sim C39 \\sim C39A \\sim C40 \\sim C40A \\sim C41 \\sim C41A \\sim C65
\\sim C66 \\sim C66A \\sim C67 \\sim C67A \\sim C68 \\sim C68A: within 2A with
sigma of 0.04 and sigma for terminal atoms of 0.08 within 2A
4. Rigid body (RIGU) restrains
 C38, C39, C39A, C40, C40A, C41, C41A, C65, C66, C67, C68
 with sigma for 1-2 distances of 0.004 and sigma for 1-3 distances of 0.004
5. Others
 Sof(C39A)=Sof(H39D)=Sof(H39E)=Sof(H39F)=Sof(C40A)=Sof(H40D)=Sof(H40E)=
 Sof(H40F)=Sof(C41A)=Sof(H41D)=Sof(H41E)=Sof(H41F)=1-FVAR(1)
 Sof(C39)=Sof(H39A)=Sof(H39B)=Sof(H39C)=Sof(C40)=Sof(H40A)=Sof(H40B)=Sof(H40C)=
 Sof(C41)=Sof(H41A)=Sof(H41B)=Sof(H41C)=FVAR(1)
 Sof(C66A)=Sof(H66D)=Sof(H66E)=Sof(H66F)=Sof(C67A)=Sof(H67D)=Sof(H67E)=
 Sof(H67F)=Sof(C68A)=Sof(H68D)=Sof(H68E)=Sof(H68F)=1-FVAR(2)
 Sof(C66)=Sof(H66A)=Sof(H66B)=Sof(H66C)=Sof(C67)=Sof(H67A)=Sof(H67B)=Sof(H67C)=
 Sof(C68)=Sof(H68A)=Sof(H68B)=Sof(H68C)=FVAR(2)
6.a Me refined with riding coordinates:
 C66A(H66D,H66E,H66F), C67A(H67D,H67E,H67F), C68A(H68D,H68E,H68F)
6.b Aromatic/amide H refined with riding coordinates:
 C7(H7), C8(H8), C9(H9), C10(H10), C16(H16), C17(H17), C19(H19), C20(H20),
 C23(H23), C24(H24), C26(H26), C27(H27), C33(H33), C34(H34), C36(H36), C37(H37),
  C43(H43), C44(H44), C46(H46), C47(H47), C50(H50), C51(H51), C53(H53),
 C54(H54), C60(H60), C61(H61), C63(H63), C64(H64)
6.c Idealised Me refined as rotating group:
 C29(H29A,H29B,H29C), C30(H30A,H30B,H30C), C31(H31A,H31B,H31C), C39(H39A,H39B,
 H39C), C39A(H39D,H39E,H39F), C40(H40A,H40B,H40C), C40A(H40D,H40E,H40F),
 C41(H41A,H41B,H41C), C41A(H41D,H41E,H41F), C56(H56A,H56B,H56C), C57(H57A,H57B,
 H57C), C58(H58A,H58B,H58C), C66(H66A,H66B,H66C), C67(H67A,H67B,H67C), C68(H68A,
 H68B,H68C)
;

loop_
_space_group_symop_operation_xyz
'x, y, z'
'-x, -y, -z'

loop_
_atom_site_label
_atom_site_type_symbol
_atom_site_fract_x
_atom_site_fract_y
_atom_site_fract_z
_atom_site_U_iso_or_equiv
_atom_site_adp_type
_atom_site_occupancy
_atom_site_site_symmetry_order
_atom_site_calc_flag
_atom_site_refinement_flags_posn
_atom_site_refinement_flags_adp
_atom_site_refinement_flags_occupancy
_atom_site_disorder_assembly
_atom_site_disorder_group
O1 O 1.6839(3) 0.43569(9) 0.03596(7) 0.0301(4) Uani 1 1 d . . . . .
O2 O 1.1267(3) 0.29727(10) -0.06751(8) 0.0351(4) Uani 1 1 d . . . . .
N3 N 1.0356(3) 0.29323(11) 0.04170(8) 0.0260(4) Uani 1 1 d . . . . .
N14 N 1.2955(3) 0.37907(11) 0.09148(8) 0.0256(4) Uani 1 1 d . . . . .
N21 N 0.8497(4) 0.45318(12) 0.31054(9) 0.0323(5) Uani 1 1 d . . . . .
N48 N 0.3194(4) 0.08866(12) 0.19614(9) 0.0288(5) Uani 1 1 d . . . . .
C1 C 1.1094(4) 0.34716(13) 0.11709(10) 0.0252(5) Uani 1 1 d . . . . .
C2 C 0.9890(4) 0.29730(13) 0.09349(10) 0.0241(5) Uani 1 1 d . . . . .
C4 C 1.2083(4) 0.33254(13) 0.01427(10) 0.0245(5) Uani 1 1 d . . . . .
C5 C 1.2461(4) 0.33230(13) -0.04489(10) 0.0269(5) Uani 1 1 d . . . . .
C6 C 1.4369(4) 0.37532(13) -0.07488(10) 0.0253(5) Uani 1 1 d . . . . .
C7 C 1.4702(4) 0.37982(14) -0.13053(11) 0.0301(6) Uani 1 1 d . . . . .
H7 H 1.364219 0.359030 -0.149049 0.036 Uiso 1 1 calc R U . . .
C8 C 1.6565(5) 0.41435(14) -0.15955(11) 0.0331(6) Uani 1 1 d . . . . .
H8 H 1.677921 0.417428 -0.197715 0.040 Uiso 1 1 calc R U . . .
C9 C 1.8113(5) 0.44439(14) -0.13209(11) 0.0332(6) Uani 1 1 d . . . . .
H9 H 1.941147 0.466869 -0.151535 0.040 Uiso 1 1 calc R U . . .
C10 C 1.7785(4) 0.44191(13) -0.07705(11) 0.0303(6) Uani 1 1 d . . . . .
H10 H 1.884761 0.463301 -0.058992 0.036 Uiso 1 1 calc R U . . .
C11 C 1.5896(4) 0.40806(13) -0.04741(10) 0.0267(5) Uani 1 1 d . . . . .
C12 C 1.5539(4) 0.40742(13) 0.01143(10) 0.0262(5) Uani 1 1 d . . . . .
C13 C 1.3460(4) 0.37133(13) 0.04041(10) 0.0249(5) Uani 1 1 d . . . . .
C15 C 1.0389(4) 0.37012(13) 0.16888(10) 0.0255(5) Uani 1 1 d . . . . .
C16 C 0.8210(4) 0.40065(14) 0.17692(10) 0.0274(5) Uani 1 1 d . . . . .
H16 H 0.713533 0.402633 0.150327 0.033 Uiso 1 1 calc R U . . .
C17 C 0.7606(4) 0.42806(14) 0.22342(10) 0.0285(5) Uani 1 1 d . . . . .
H17 H 0.612303 0.449017 0.228428 0.034 Uiso 1 1 calc R U . . .
C18 C 0.9170(4) 0.42505(14) 0.26309(10) 0.0281(5) Uani 1 1 d . . . . .
C19 C 1.1344(4) 0.39505(15) 0.25473(11) 0.0300(6) Uani 1 1 d . . . . .
H19 H 1.242556 0.392878 0.281191 0.036 Uiso 1 1 calc R U . . .
C20 C 1.1932(4) 0.36836(14) 0.20788(10) 0.0281(5) Uani 1 1 d . . . . .
H20 H 1.342425 0.348448 0.202439 0.034 Uiso 1 1 calc R U . . .
C22 C 0.7309(4) 0.52661(14) 0.30360(10) 0.0291(6) Uani 1 1 d . . . . .
C23 C 0.5407(5) 0.53595(16) 0.33658(11) 0.0346(6) Uani 1 1 d . . . . .
H23 H 0.485053 0.493024 0.362498 0.041 Uiso 1 1 calc R U . . .
C24 C 0.4313(5) 0.60799(16) 0.33179(11) 0.0349(6) Uani 1 1 d . . . . .
H24 H 0.301665 0.613526 0.354900 0.042 Uiso 1 1 calc R U . . .
C25 C 0.5060(5) 0.67244(15) 0.29404(11) 0.0317(6) Uani 1 1 d . . . . .
C26 C 0.6938(5) 0.66126(15) 0.26058(11) 0.0337(6) Uani 1 1 d . . . . .
H26 H 0.746910 0.703654 0.233721 0.040 Uiso 1 1 calc R U . . .
C27 C 0.8059(5) 0.58982(15) 0.26535(11) 0.0331(6) Uani 1 1 d . . . . .
H27 H 0.935186 0.584125 0.242196 0.040 Uiso 1 1 calc R U . . .
C28 C 0.3871(5) 0.75273(16) 0.28765(12) 0.0380(7) Uani 1 1 d . . . . .
C29 C 0.2843(6) 0.77478(18) 0.23173(13) 0.0467(7) Uani 1 1 d . . . . .
H29A H 0.173348 0.737620 0.229582 0.070 Uiso 1 1 calc R U . . .
H29B H 0.403187 0.774517 0.202974 0.070 Uiso 1 1 calc R U . . .
H29C H 0.210460 0.826335 0.226836 0.070 Uiso 1 1 calc R U . . .
C30 C 0.2007(6) 0.75548(19) 0.33158(14) 0.0505(8) Uani 1 1 d . . . . .
H30A H 0.263266 0.739586 0.367712 0.076 Uiso 1 1 calc R U . . .
H30B H 0.084517 0.720572 0.328536 0.076 Uiso 1 1 calc R U . . .
H30C H 0.134245 0.808053 0.326777 0.076 Uiso 1 1 calc R U . . .
C31 C 0.5583(6) 0.81196(17) 0.29111(16) 0.0512(8) Uani 1 1 d . . . . .
H31A H 0.672877 0.814415 0.261098 0.077 Uiso 1 1 calc R U . . .
H31B H 0.630347 0.796556 0.326101 0.077 Uiso 1 1 calc R U . . .
H31C H 0.480722 0.862659 0.288325 0.077 Uiso 1 1 calc R U . . .
C32 C 0.9550(4) 0.42273(15) 0.36017(11) 0.0311(6) Uani 1 1 d . . . . .
C33 C 1.0096(5) 0.46915(16) 0.39451(11) 0.0334(6) Uani 1 1 d . . . . .
H33 H 0.970174 0.522712 0.385319 0.040 Uiso 1 1 calc R U . . .
C34 C 1.1202(5) 0.43859(18) 0.44174(12) 0.0394(7) Uani 1 1 d . . . . .
H34 H 1.153299 0.471842 0.464469 0.047 Uiso 1 1 calc R U . . .
C35 C 1.1850(5) 0.36082(19) 0.45721(12) 0.0456(8) Uani 1 1 d . . . . .
C36 C 1.1236(6) 0.31502(19) 0.42350(13) 0.0527(9) Uani 1 1 d . . . . .
H36 H 1.161560 0.261363 0.432889 0.063 Uiso 1 1 calc R U . . .
C37 C 1.0094(6) 0.34449(17) 0.37681(12) 0.0444(7) Uani 1 1 d . . . . .
H37 H 0.967031 0.310550 0.355544 0.053 Uiso 1 1 calc R U . . .
C38 C 1.3183(6) 0.3295(2) 0.50820(13) 0.0581(9) Uani 1 1 d D U . . .
C39 C 1.517(2) 0.3885(10) 0.5073(6) 0.103(5) Uani 0.519(17) 1 d D U P A 1
H39A H 1.450935 0.436706 0.515250 0.155 Uiso 0.519(17) 1 calc R U P A 1
H39B H 1.595323 0.399257 0.471060 0.155 Uiso 0.519(17) 1 calc R U P A 1
H39C H 1.624471 0.365097 0.534885 0.155 Uiso 0.519(17) 1 calc R U P A 1
C39A C 1.5527(19) 0.3370(19) 0.4941(7) 0.144(9) Uani 0.481(17) 1 d D U P A 2
H39D H 1.582202 0.391498 0.480365 0.217 Uiso 0.481(17) 1 calc R U P A 2
H39E H 1.598057 0.308614 0.465745 0.217 Uiso 0.481(17) 1 calc R U P A 2
H39F H 1.638699 0.316123 0.526525 0.217 Uiso 0.481(17) 1 calc R U P A 2
C40 C 1.445(3) 0.2552(10) 0.5087(6) 0.114(6) Uani 0.519(17) 1 d D U P A 1
H40A H 1.558615 0.261921 0.478213 0.170 Uiso 0.519(17) 1 calc R U P A 1
H40B H 1.341266 0.216709 0.504842 0.170 Uiso 0.519(17) 1 calc R U P A 1
H40C H 1.519508 0.237913 0.543244 0.170 Uiso 0.519(17) 1 calc R U P A 1
C40A C 1.264(4) 0.2382(5) 0.5295(5) 0.091(5) Uani 0.481(17) 1 d D U P A 2
H40D H 1.321527 0.209901 0.501889 0.136 Uiso 0.481(17) 1 calc R U P A 2
H40E H 1.101088 0.233396 0.535454 0.136 Uiso 0.481(17) 1 calc R U P A 2
H40F H 1.337061 0.216864 0.563831 0.136 Uiso 0.481(17) 1 calc R U P A 2
C41 C 1.188(3) 0.3322(10) 0.5588(6) 0.067(4) Uani 0.519(17) 1 d D U P A 1
H41A H 1.073254 0.294013 0.565228 0.101 Uiso 0.519(17) 1 calc R U P A 1
H41B H 1.115547 0.383664 0.556040 0.101 Uiso 0.519(17) 1 calc R U P A 1
H41C H 1.288569 0.320882 0.589283 0.101 Uiso 0.519(17) 1 calc R U P A 1
C41A C 1.212(4) 0.3606(8) 0.5537(6) 0.061(4) Uani 0.481(17) 1 d D U P A 2
H41D H 1.050777 0.351126 0.557222 0.091 Uiso 0.481(17) 1 calc R U P A 2
H41E H 1.231226 0.416045 0.546495 0.091 Uiso 0.481(17) 1 calc R U P A 2
H41F H 1.281956 0.335197 0.587727 0.091 Uiso 0.481(17) 1 calc R U P A 2
C42 C 0.8087(4) 0.24746(13) 0.12301(10) 0.0240(5) Uani 1 1 d . . . . .
C43 C 0.6542(4) 0.22238(13) 0.09203(10) 0.0257(5) Uani 1 1 d . . . . .
H43 H 0.662509 0.239432 0.053382 0.031 Uiso 1 1 calc R U . . .
C44 C 0.4903(4) 0.17327(14) 0.11692(10) 0.0260(5) Uani 1 1 d . . . . .
H44 H 0.383513 0.158572 0.095302 0.031 Uiso 1 1 calc R U . . .
C45 C 0.4790(4) 0.14484(13) 0.17340(10) 0.0256(5) Uani 1 1 d . . . . .
C46 C 0.6317(4) 0.16909(14) 0.20466(10) 0.0269(5) Uani 1 1 d . . . . .
H46 H 0.626061 0.150687 0.243197 0.032 Uiso 1 1 calc R U . . .
C47 C 0.7935(4) 0.22055(13) 0.17930(10) 0.0263(5) Uani 1 1 d . . . . .
H47 H 0.895298 0.237455 0.201071 0.032 Uiso 1 1 calc R U . . .
C49 C 0.2853(4) 0.03468(13) 0.16331(10) 0.0268(5) Uani 1 1 d . . . . .
C50 C 0.4606(4) -0.01606(14) 0.15393(11) 0.0278(5) Uani 1 1 d . . . . .
H50 H 0.598456 -0.017011 0.171020 0.033 Uiso 1 1 calc R U . . .
C51 C 0.4362(4) -0.06550(14) 0.11974(11) 0.0278(5) Uani 1 1 d . . . . .
H51 H 0.559246 -0.099460 0.113390 0.033 Uiso 1 1 calc R U . . .
C52 C 0.2362(4) -0.06680(13) 0.09439(10) 0.0256(5) Uani 1 1 d . . . . .
C53 C 0.0606(4) -0.01673(14) 0.10583(11) 0.0284(5) Uani 1 1 d . . . . .
H53 H -0.079726 -0.017307 0.090176 0.034 Uiso 1 1 calc R U . . .
C54 C 0.0832(4) 0.03417(14) 0.13939(11) 0.0296(6) Uani 1 1 d . . . . .
H54 H -0.039225 0.068312 0.145824 0.036 Uiso 1 1 calc R U . . .
C55 C 0.2210(4) -0.11946(14) 0.05452(11) 0.0280(5) Uani 1 1 d . . . . .
C56 C 0.3780(4) -0.09165(16) 0.00382(11) 0.0337(6) Uani 1 1 d . . . . .
H56A H 0.534035 -0.096098 0.014633 0.050 Uiso 1 1 calc R U . . .
H56B H 0.337147 -0.037797 -0.012746 0.050 Uiso 1 1 calc R U . . .
H56C H 0.362885 -0.123346 -0.022724 0.050 Uiso 1 1 calc R U . . .
C57 C 0.2959(5) -0.20251(15) 0.08155(12) 0.0363(6) Uani 1 1 d . . . . .
H57A H 0.201238 -0.220224 0.114801 0.055 Uiso 1 1 calc R U . . .
H57B H 0.453279 -0.204363 0.090975 0.055 Uiso 1 1 calc R U . . .
H57C H 0.280947 -0.235914 0.056132 0.055 Uiso 1 1 calc R U . . .
C58 C -0.0157(4) -0.11974(15) 0.03558(12) 0.0317(6) Uani 1 1 d . . . . .
H58A H -0.063686 -0.067636 0.016500 0.048 Uiso 1 1 calc R U . . .
H58B H -0.118826 -0.137019 0.067314 0.048 Uiso 1 1 calc R U . . .
H58C H -0.017021 -0.154737 0.010728 0.048 Uiso 1 1 calc R U . . .
C59 C 0.2023(4) 0.08319(14) 0.24656(10) 0.0280(5) Uani 1 1 d . . . . .
C60 C 0.0955(5) 0.01579(16) 0.27186(12) 0.0381(7) Uani 1 1 d . . . . .
H60 H 0.114323 -0.027705 0.255870 0.046 Uiso 1 1 calc R U . . .
C61 C -0.0364(5) 0.01124(18) 0.31945(13) 0.0452(7) Uani 1 1 d . . . . .
H61 H -0.106524 -0.035469 0.335115 0.054 Uiso 1 1 calc R U . . .
C62 C -0.0709(5) 0.07210(18) 0.34542(12) 0.0427(7) Uani 1 1 d . . . . .
C63 C 0.0403(5) 0.13847(16) 0.32073(11) 0.0360(6) Uani 1 1 d . . . . .
H63 H 0.024192 0.181249 0.337497 0.043 Uiso 1 1 calc R U . . .
C64 C 0.1725(4) 0.14461(15) 0.27304(11) 0.0301(6) Uani 1 1 d . . . . .
H64 H 0.244492 0.191116 0.257879 0.036 Uiso 1 1 calc R U . . .
C65 C -0.2214(6) 0.0689(2) 0.39772(14) 0.0595(9) Uani 1 1 d D U . . .
C66 C -0.4069(8) 0.1348(4) 0.3862(2) 0.097(2) Uani 0.881(8) 1 d D U P B 1
H66A H -0.497874 0.127599 0.356830 0.146 Uiso 0.881(8) 1 calc R U P B 1
H66B H -0.336421 0.184346 0.375023 0.146 Uiso 0.881(8) 1 calc R U P B 1
H66C H -0.503305 0.134002 0.419330 0.146 Uiso 0.881(8) 1 calc R U P B 1
C66A C -0.299(8) 0.134(2) 0.424(2) 0.156(19) Uiso 0.119(8) 1 d D U P B 2
H66D H -0.393792 0.114495 0.457375 0.234 Uiso 0.119(8) 1 calc R U P B 2
H66E H -0.168268 0.157298 0.434448 0.234 Uiso 0.119(8) 1 calc R U P B 2
H66F H -0.386298 0.173046 0.398923 0.234 Uiso 0.119(8) 1 calc R U P B 2
C67 C -0.0868(9) 0.0886(4) 0.44167(16) 0.0786(17) Uani 0.881(8) 1 d D U P B 1
H67A H -0.035803 0.141001 0.429178 0.118 Uiso 0.881(8) 1 calc R U P B 1
H67B H 0.043878 0.052280 0.448789 0.118 Uiso 0.881(8) 1 calc R U P B 1
H67C H -0.181969 0.085141 0.475315 0.118 Uiso 0.881(8) 1 calc R U P B 1
C67A C -0.089(7) 0.006(2) 0.4391(17) 0.112(14) Uiso 0.119(8) 1 d D U P B 2
H67D H -0.037871 -0.036382 0.421889 0.168 Uiso 0.119(8) 1 calc R U P B 2
H67E H 0.041704 0.028606 0.449986 0.168 Uiso 0.119(8) 1 calc R U P B 2
H67F H -0.187024 -0.013021 0.471437 0.168 Uiso 0.119(8) 1 calc R U P B 2
C68 C -0.3161(18) -0.0078(4) 0.4192(3) 0.158(5) Uani 0.881(8) 1 d D U P B 1
H68A H -0.193381 -0.047557 0.424739 0.237 Uiso 0.881(8) 1 calc R U P B 1
H68B H -0.417671 -0.018248 0.393022 0.237 Uiso 0.881(8) 1 calc R U P B 1
H68C H -0.399589 -0.008105 0.454160 0.237 Uiso 0.881(8) 1 calc R U P B 1
C68A C -0.435(4) 0.028(2) 0.3861(17) 0.072(10) Uiso 0.119(8) 1 d D U P B 2
H68D H -0.386724 -0.014216 0.368726 0.108 Uiso 0.119(8) 1 calc R U P B 2
H68E H -0.519220 0.008577 0.420663 0.108 Uiso 0.119(8) 1 calc R U P B 2
H68F H -0.531009 0.065788 0.361829 0.108 Uiso 0.119(8) 1 calc R U P B 2

loop_
_atom_site_aniso_label
_atom_site_aniso_U_11
_atom_site_aniso_U_22
_atom_site_aniso_U_33
_atom_site_aniso_U_23
_atom_site_aniso_U_13
_atom_site_aniso_U_12
O1 0.0289(9) 0.0262(9) 0.0368(10) -0.0087(8) -0.0016(8) -0.0080(7)
O2 0.0380(10) 0.0362(10) 0.0345(10) -0.0126(8) 0.0024(8) -0.0149(8)
N3 0.0275(11) 0.0213(10) 0.0298(11) -0.0066(9) 0.0002(9) -0.0045(8)
N14 0.0272(11) 0.0223(10) 0.0285(11) -0.0078(8) 0.0016(9) -0.0057(8)
N21 0.0368(12) 0.0341(11) 0.0281(12) -0.0115(9) -0.0014(9) -0.0011(10)
N48 0.0325(11) 0.0276(10) 0.0299(11) -0.0127(9) 0.0054(9) -0.0137(9)
C1 0.0264(13) 0.0215(11) 0.0282(13) -0.0058(10) -0.0032(10) -0.0029(10)
C2 0.0266(13) 0.0217(11) 0.0243(12) -0.0051(10) -0.0006(10) -0.0036(10)
C4 0.0265(12) 0.0173(11) 0.0294(13) -0.0052(10) 0.0008(10) -0.0027(9)
C5 0.0279(13) 0.0211(11) 0.0325(14) -0.0077(10) -0.0003(11) -0.0034(10)
C6 0.0297(13) 0.0170(11) 0.0291(13) -0.0057(10) 0.0018(10) -0.0024(10)
C7 0.0349(14) 0.0242(12) 0.0314(14) -0.0067(11) 0.0009(11) -0.0033(11)
C8 0.0410(15) 0.0261(12) 0.0316(14) -0.0072(11) 0.0059(12) -0.0032(11)
C9 0.0374(15) 0.0251(12) 0.0363(15) -0.0071(11) 0.0104(12) -0.0063(11)
C10 0.0328(14) 0.0191(11) 0.0394(15) -0.0078(11) 0.0038(11) -0.0051(10)
C11 0.0303(13) 0.0187(11) 0.0315(14) -0.0070(10) 0.0023(11) -0.0029(10)
C12 0.0273(13) 0.0190(11) 0.0325(14) -0.0053(10) -0.0031(11) -0.0022(10)
C13 0.0283(13) 0.0178(11) 0.0285(13) -0.0045(10) -0.0008(10) -0.0030(9)
C15 0.0282(13) 0.0218(11) 0.0275(13) -0.0062(10) 0.0021(10) -0.0097(10)
C16 0.0283(13) 0.0254(12) 0.0299(13) -0.0069(10) -0.0016(10) -0.0087(10)
C17 0.0277(13) 0.0274(12) 0.0319(14) -0.0092(11) 0.0018(11) -0.0063(10)
C18 0.0304(13) 0.0273(12) 0.0285(13) -0.0089(11) 0.0023(11) -0.0085(10)
C19 0.0289(13) 0.0336(13) 0.0294(14) -0.0090(11) -0.0018(11) -0.0071(11)
C20 0.0239(12) 0.0301(12) 0.0317(14) -0.0083(11) -0.0006(10) -0.0065(10)
C22 0.0318(14) 0.0292(12) 0.0290(13) -0.0114(11) -0.0013(11) -0.0046(11)
C23 0.0339(14) 0.0341(14) 0.0337(15) -0.0049(12) 0.0047(12) -0.0028(11)
C24 0.0310(14) 0.0396(15) 0.0342(15) -0.0105(12) 0.0054(11) -0.0018(12)
C25 0.0332(14) 0.0331(13) 0.0309(14) -0.0100(11) -0.0037(11) -0.0048(11)
C26 0.0383(15) 0.0294(13) 0.0340(15) -0.0075(11) 0.0006(12) -0.0077(11)
C27 0.0329(14) 0.0374(14) 0.0325(14) -0.0150(12) 0.0048(11) -0.0076(12)
C28 0.0388(16) 0.0348(14) 0.0402(16) -0.0085(12) -0.0027(13) 0.0001(12)
C29 0.0518(19) 0.0425(16) 0.0434(18) -0.0019(14) -0.0089(14) -0.0051(14)
C30 0.056(2) 0.0468(17) 0.0468(19) -0.0109(15) 0.0015(15) 0.0117(15)
C31 0.0519(19) 0.0364(16) 0.069(2) -0.0188(16) -0.0077(17) -0.0012(14)
C32 0.0341(14) 0.0326(13) 0.0264(13) -0.0061(11) 0.0030(11) -0.0063(11)
C33 0.0349(15) 0.0344(14) 0.0342(15) -0.0140(12) 0.0011(12) -0.0070(11)
C34 0.0387(16) 0.0494(17) 0.0335(15) -0.0158(13) -0.0019(12) -0.0050(13)
C35 0.0501(19) 0.0563(19) 0.0304(15) -0.0138(14) -0.0014(13) 0.0108(15)
C36 0.077(2) 0.0430(17) 0.0363(17) -0.0083(14) -0.0031(16) 0.0094(16)
C37 0.065(2) 0.0369(15) 0.0333(16) -0.0115(13) -0.0038(14) -0.0023(14)
C38 0.063(2) 0.075(2) 0.0336(17) -0.0120(16) -0.0074(15) 0.0207(18)
C39 0.057(7) 0.165(11) 0.066(8) 0.034(8) -0.029(5) -0.030(7)
C39A 0.044(5) 0.28(2) 0.066(9) 0.038(14) -0.005(5) 0.031(9)
C40 0.140(13) 0.136(9) 0.067(8) -0.041(7) -0.048(8) 0.088(9)
C40A 0.172(14) 0.055(4) 0.044(6) -0.009(4) -0.045(7) 0.032(6)
C41 0.064(6) 0.091(11) 0.033(4) 0.012(7) 0.000(4) 0.009(8)
C41A 0.097(10) 0.053(7) 0.027(5) 0.003(5) -0.013(5) 0.005(7)
C42 0.0246(12) 0.0206(11) 0.0278(13) -0.0067(10) -0.0015(10) -0.0051(9)
C43 0.0304(13) 0.0222(11) 0.0260(13) -0.0080(10) -0.0002(10) -0.0042(10)
C44 0.0276(13) 0.0261(12) 0.0274(13) -0.0111(10) 0.0004(10) -0.0087(10)
C45 0.0258(12) 0.0224(11) 0.0301(13) -0.0094(10) 0.0055(10) -0.0081(10)
C46 0.0329(14) 0.0258(12) 0.0238(12) -0.0074(10) -0.0009(10) -0.0077(10)
C47 0.0286(13) 0.0221(11) 0.0300(13) -0.0074(10) -0.0033(10) -0.0068(10)
C49 0.0308(13) 0.0247(12) 0.0266(13) -0.0084(10) 0.0047(10) -0.0116(10)
C50 0.0244(13) 0.0281(12) 0.0326(14) -0.0091(11) 0.0009(10) -0.0086(10)
C51 0.0251(13) 0.0269(12) 0.0335(14) -0.0110(11) 0.0000(10) -0.0042(10)
C52 0.0270(13) 0.0209(11) 0.0299(13) -0.0066(10) 0.0026(10) -0.0086(10)
C53 0.0247(13) 0.0261(12) 0.0363(14) -0.0100(11) -0.0002(11) -0.0063(10)
C54 0.0283(13) 0.0248(12) 0.0380(15) -0.0120(11) 0.0022(11) -0.0052(10)
C55 0.0274(13) 0.0238(12) 0.0351(14) -0.0098(11) -0.0029(11) -0.0053(10)
C56 0.0302(14) 0.0402(14) 0.0357(15) -0.0177(12) 0.0020(11) -0.0105(11)
C57 0.0390(15) 0.0269(13) 0.0466(17) -0.0130(12) -0.0099(13) -0.0029(11)
C58 0.0293(13) 0.0268(12) 0.0416(15) -0.0124(11) -0.0016(11) -0.0035(10)
C59 0.0279(13) 0.0296(12) 0.0271(13) -0.0069(11) 0.0014(10) -0.0059(10)
C60 0.0452(16) 0.0291(13) 0.0406(16) -0.0088(12) 0.0089(13) -0.0133(12)
C61 0.0528(19) 0.0425(16) 0.0388(17) -0.0058(14) 0.0129(14) -0.0195(14)
C62 0.0395(16) 0.0544(18) 0.0348(16) -0.0114(14) 0.0057(13) -0.0081(14)
C63 0.0361(15) 0.0420(15) 0.0347(15) -0.0182(13) -0.0010(12) -0.0036(12)
C64 0.0325(14) 0.0296(13) 0.0297(14) -0.0085(11) 0.0005(11) -0.0061(11)
C65 0.052(2) 0.086(2) 0.0423(19) -0.0200(18) 0.0150(16) -0.0165(18)
C66 0.046(3) 0.188(6) 0.053(3) -0.030(3) 0.016(2) 0.026(3)
C67 0.079(3) 0.126(4) 0.032(2) -0.022(2) 0.012(2) -0.013(3)
C68 0.240(10) 0.123(5) 0.125(6) -0.071(5) 0.146(7) -0.121(6)

loop_
_atom_type_symbol
_atom_type_description
_atom_type_scat_dispersion_real
_atom_type_scat_dispersion_imag
_atom_type_scat_source
C C 0.0181 0.0091 'International Tables Vol C Tables 4.2.6.8 and 6.1.1.4'
H H 0.0000 0.0000 'International Tables Vol C Tables 4.2.6.8 and 6.1.1.4'
N N 0.0311 0.0180 'International Tables Vol C Tables 4.2.6.8 and 6.1.1.4'
O O 0.0492 0.0322 'International Tables Vol C Tables 4.2.6.8 and 6.1.1.4'

loop_
_geom_angle_atom_site_label_1
_geom_angle_atom_site_label_2
_geom_angle_atom_site_label_3
_geom_angle
_geom_angle_site_symmetry_1
_geom_angle_site_symmetry_3
_geom_angle_publ_flag
C2 N3 C4 118.1(2) . . ?
C13 N14 C1 117.7(2) . . ?
C18 N21 C22 118.2(2) . . ?
C32 N21 C18 120.2(2) . . ?
C32 N21 C22 118.7(2) . . ?
C45 N48 C49 115.1(2) . . ?
C59 N48 C45 124.8(2) . . ?
C59 N48 C49 120.1(2) . . ?
N14 C1 C2 120.6(2) . . ?
N14 C1 C15 115.0(2) . . ?
C2 C1 C15 124.4(2) . . ?
N3 C2 C1 119.9(2) . . ?
N3 C2 C42 115.6(2) . . ?
C1 C2 C42 124.5(2) . . ?
N3 C4 C5 117.3(2) . . ?
N3 C4 C13 121.1(2) . . ?
C13 C4 C5 121.7(2) . . ?
O2 C5 C4 121.5(2) . . ?
O2 C5 C6 121.4(2) . . ?
C6 C5 C4 117.1(2) . . ?
C7 C6 C5 118.8(2) . . ?
C7 C6 C11 119.9(2) . . ?
C11 C6 C5 121.2(2) . . ?
C6 C7 H7 119.6 . . ?
C6 C7 C8 120.8(3) . . ?
C8 C7 H7 119.6 . . ?
C7 C8 H8 120.4 . . ?
C7 C8 C9 119.2(3) . . ?
C9 C8 H8 120.4 . . ?
C8 C9 H9 119.6 . . ?
C10 C9 C8 120.7(3) . . ?
C10 C9 H9 119.6 . . ?
C9 C10 H10 119.7 . . ?
C9 C10 C11 120.6(3) . . ?
C11 C10 H10 119.7 . . ?
C6 C11 C12 121.4(2) . . ?
C10 C11 C6 118.6(2) . . ?
C10 C11 C12 120.0(2) . . ?
O1 C12 C11 122.4(2) . . ?
O1 C12 C13 120.5(2) . . ?
C11 C12 C13 117.1(2) . . ?
N14 C13 C4 121.2(2) . . ?
N14 C13 C12 117.9(2) . . ?
C4 C13 C12 120.8(2) . . ?
C16 C15 C1 120.4(2) . . ?
C20 C15 C1 120.5(2) . . ?
C20 C15 C16 118.8(2) . . ?
C15 C16 H16 119.8 . . ?
C17 C16 C15 120.4(2) . . ?
C17 C16 H16 119.8 . . ?
C16 C17 H17 119.8 . . ?
C16 C17 C18 120.4(2) . . ?
C18 C17 H17 119.8 . . ?
C17 C18 N21 119.1(2) . . ?
C19 C18 N21 121.9(2) . . ?
C19 C18 C17 119.0(2) . . ?
C18 C19 H19 120.0 . . ?
C20 C19 C18 120.1(2) . . ?
C20 C19 H19 120.0 . . ?
C15 C20 C19 121.3(2) . . ?
C15 C20 H20 119.4 . . ?
C19 C20 H20 119.4 . . ?
C23 C22 N21 119.9(2) . . ?
C23 C22 C27 118.8(2) . . ?
C27 C22 N21 121.3(2) . . ?
C22 C23 H23 120.0 . . ?
C22 C23 C24 120.1(3) . . ?
C24 C23 H23 120.0 . . ?
C23 C24 H24 119.0 . . ?
C23 C24 C25 121.9(2) . . ?
C25 C24 H24 119.0 . . ?
C24 C25 C28 123.0(2) . . ?
C26 C25 C24 116.9(2) . . ?
C26 C25 C28 120.1(2) . . ?
C25 C26 H26 119.2 . . ?
C27 C26 C25 121.7(3) . . ?
C27 C26 H26 119.2 . . ?
C22 C27 H27 119.7 . . ?
C26 C27 C22 120.6(2) . . ?
C26 C27 H27 119.7 . . ?
C25 C28 C31 109.8(2) . . ?
C29 C28 C25 108.6(2) . . ?
C29 C28 C31 109.2(3) . . ?
C30 C28 C25 112.4(2) . . ?
C30 C28 C29 108.6(3) . . ?
C30 C28 C31 108.1(3) . . ?
C28 C29 H29A 109.5 . . ?
C28 C29 H29B 109.5 . . ?
C28 C29 H29C 109.5 . . ?
H29A C29 H29B 109.5 . . ?
H29A C29 H29C 109.5 . . ?
H29B C29 H29C 109.5 . . ?
C28 C30 H30A 109.5 . . ?
C28 C30 H30B 109.5 . . ?
C28 C30 H30C 109.5 . . ?
H30A C30 H30B 109.5 . . ?
H30A C30 H30C 109.5 . . ?
H30B C30 H30C 109.5 . . ?
C28 C31 H31A 109.5 . . ?
C28 C31 H31B 109.5 . . ?
C28 C31 H31C 109.5 . . ?
H31A C31 H31B 109.5 . . ?
H31A C31 H31C 109.5 . . ?
H31B C31 H31C 109.5 . . ?
C33 C32 N21 122.1(2) . . ?
C37 C32 N21 121.2(2) . . ?
C37 C32 C33 116.8(3) . . ?
C32 C33 H33 119.5 . . ?
C34 C33 C32 121.1(3) . . ?
C34 C33 H33 119.5 . . ?
C33 C34 H34 118.8 . . ?
C33 C34 C35 122.3(3) . . ?
C35 C34 H34 118.8 . . ?
C34 C35 C38 121.0(3) . . ?
C36 C35 C34 115.9(3) . . ?
C36 C35 C38 123.0(3) . . ?
C35 C36 H36 118.8 . . ?
C37 C36 C35 122.4(3) . . ?
C37 C36 H36 118.8 . . ?
C32 C37 H37 119.3 . . ?
C36 C37 C32 121.4(3) . . ?
C36 C37 H37 119.3 . . ?
C35 C38 C39 107.2(5) . . ?
C35 C38 C40A 106.9(5) . . ?
C39A C38 C35 109.3(7) . . ?
C39A C38 C40A 110.2(11) . . ?
C39A C38 C41A 120.4(14) . . ?
C40 C38 C35 114.5(5) . . ?
C40 C38 C39 103.0(9) . . ?
C41 C38 C35 113.1(8) . . ?
C41 C38 C39 103.2(10) . . ?
C41 C38 C40 114.3(8) . . ?
C41A C38 C35 108.8(9) . . ?
C41A C38 C40A 100.3(7) . . ?
C38 C39 H39A 109.5 . . ?
C38 C39 H39B 109.5 . . ?
C38 C39 H39C 109.5 . . ?
H39A C39 H39B 109.5 . . ?
H39A C39 H39C 109.5 . . ?
H39B C39 H39C 109.5 . . ?
C38 C39A H39D 109.5 . . ?
C38 C39A H39E 109.5 . . ?
C38 C39A H39F 109.5 . . ?
H39D C39A H39E 109.5 . . ?
H39D C39A H39F 109.5 . . ?
H39E C39A H39F 109.5 . . ?
C38 C40 H40A 109.5 . . ?
C38 C40 H40B 109.5 . . ?
C38 C40 H40C 109.5 . . ?
H40A C40 H40B 109.5 . . ?
H40A C40 H40C 109.5 . . ?
H40B C40 H40C 109.5 . . ?
C38 C40A H40D 109.5 . . ?
C38 C40A H40E 109.5 . . ?
C38 C40A H40F 109.5 . . ?
H40D C40A H40E 109.5 . . ?
H40D C40A H40F 109.5 . . ?
H40E C40A H40F 109.5 . . ?
C38 C41 H41A 109.5 . . ?
C38 C41 H41B 109.5 . . ?
C38 C41 H41C 109.5 . . ?
H41A C41 H41B 109.5 . . ?
H41A C41 H41C 109.5 . . ?
H41B C41 H41C 109.5 . . ?
C38 C41A H41D 109.5 . . ?
C38 C41A H41E 109.5 . . ?
C38 C41A H41F 109.5 . . ?
H41D C41A H41E 109.5 . . ?
H41D C41A H41F 109.5 . . ?
H41E C41A H41F 109.5 . . ?
C43 C42 C2 118.2(2) . . ?
C47 C42 C2 123.6(2) . . ?
C47 C42 C43 118.0(2) . . ?
C42 C43 H43 119.6 . . ?
C44 C43 C42 120.9(2) . . ?
C44 C43 H43 119.6 . . ?
C43 C44 H44 119.5 . . ?
C43 C44 C45 121.0(2) . . ?
C45 C44 H44 119.5 . . ?
C44 C45 N48 118.3(2) . . ?
C46 C45 N48 122.8(2) . . ?
C46 C45 C44 118.7(2) . . ?
C45 C46 H46 120.0 . . ?
C45 C46 C47 120.0(2) . . ?
C47 C46 H46 120.0 . . ?
C42 C47 C46 121.4(2) . . ?
C42 C47 H47 119.3 . . ?
C46 C47 H47 119.3 . . ?
C50 C49 N48 119.2(2) . . ?
C50 C49 C54 119.4(2) . . ?
C54 C49 N48 121.3(2) . . ?
C49 C50 H50 119.9 . . ?
C49 C50 C51 120.3(2) . . ?
C51 C50 H50 119.9 . . ?
C50 C51 H51 119.1 . . ?
C50 C51 C52 121.8(2) . . ?
C52 C51 H51 119.1 . . ?
C51 C52 C55 119.9(2) . . ?
C53 C52 C51 116.6(2) . . ?
C53 C52 C55 123.4(2) . . ?
C52 C53 H53 118.8 . . ?
C52 C53 C54 122.4(2) . . ?
C54 C53 H53 118.8 . . ?
C49 C54 C53 119.5(2) . . ?
C49 C54 H54 120.3 . . ?
C53 C54 H54 120.3 . . ?
C52 C55 C56 109.1(2) . . ?
C52 C55 C57 110.2(2) . . ?
C57 C55 C56 108.6(2) . . ?
C58 C55 C52 112.6(2) . . ?
C58 C55 C56 108.1(2) . . ?
C58 C55 C57 108.2(2) . . ?
C55 C56 H56A 109.5 . . ?
C55 C56 H56B 109.5 . . ?
C55 C56 H56C 109.5 . . ?
H56A C56 H56B 109.5 . . ?
H56A C56 H56C 109.5 . . ?
H56B C56 H56C 109.5 . . ?
C55 C57 H57A 109.5 . . ?
C55 C57 H57B 109.5 . . ?
C55 C57 H57C 109.5 . . ?
H57A C57 H57B 109.5 . . ?
H57A C57 H57C 109.5 . . ?
H57B C57 H57C 109.5 . . ?
C55 C58 H58A 109.5 . . ?
C55 C58 H58B 109.5 . . ?
C55 C58 H58C 109.5 . . ?
H58A C58 H58B 109.5 . . ?
H58A C58 H58C 109.5 . . ?
H58B C58 H58C 109.5 . . ?
N48 C59 C60 120.4(2) . . ?
N48 C59 C64 123.1(2) . . ?
C60 C59 C64 116.4(2) . . ?
C59 C60 H60 119.3 . . ?
C61 C60 C59 121.4(3) . . ?
C61 C60 H60 119.3 . . ?
C60 C61 H61 118.6 . . ?
C60 C61 C62 122.7(3) . . ?
C62 C61 H61 118.6 . . ?
C61 C62 C63 115.6(3) . . ?
C61 C62 C65 123.5(3) . . ?
C63 C62 C65 120.8(3) . . ?
C62 C63 H63 118.6 . . ?
C64 C63 C62 122.8(3) . . ?
C64 C63 H63 118.6 . . ?
C59 C64 H64 119.5 . . ?
C63 C64 C59 121.0(2) . . ?
C63 C64 H64 119.5 . . ?
C62 C65 C66 108.4(3) . . ?
C62 C65 C67A 100.8(19) . . ?
C62 C65 C68A 103.0(16) . . ?
C66A C65 C62 128(2) . . ?
C66A C65 C67A 109.2(16) . . ?
C66A C65 C68A 108.6(16) . . ?
C67 C65 C62 109.6(3) . . ?
C67 C65 C66 104.3(4) . . ?
C67A C65 C68A 105.2(15) . . ?
C68 C65 C62 112.8(3) . . ?
C68 C65 C66 112.5(6) . . ?
C68 C65 C67 108.9(5) . . ?
C65 C66 H66A 109.5 . . ?
C65 C66 H66B 109.5 . . ?
C65 C66 H66C 109.5 . . ?
H66A C66 H66B 109.5 . . ?
H66A C66 H66C 109.5 . . ?
H66B C66 H66C 109.5 . . ?
C65 C66A H66D 109.5 . . ?
C65 C66A H66E 109.5 . . ?
C65 C66A H66F 109.5 . . ?
H66D C66A H66E 109.5 . . ?
H66D C66A H66F 109.5 . . ?
H66E C66A H66F 109.5 . . ?
C65 C67 H67A 109.5 . . ?
C65 C67 H67B 109.5 . . ?
C65 C67 H67C 109.5 . . ?
H67A C67 H67B 109.5 . . ?
H67A C67 H67C 109.5 . . ?
H67B C67 H67C 109.5 . . ?
C65 C67A H67D 109.5 . . ?
C65 C67A H67E 109.5 . . ?
C65 C67A H67F 109.5 . . ?
H67D C67A H67E 109.5 . . ?
H67D C67A H67F 109.5 . . ?
H67E C67A H67F 109.5 . . ?
C65 C68 H68A 109.5 . . ?
C65 C68 H68B 109.5 . . ?
C65 C68 H68C 109.5 . . ?
H68A C68 H68B 109.5 . . ?
H68A C68 H68C 109.5 . . ?
H68B C68 H68C 109.5 . . ?
C65 C68A H68D 109.5 . . ?
C65 C68A H68E 109.5 . . ?
C65 C68A H68F 109.5 . . ?
H68D C68A H68E 109.5 . . ?
H68D C68A H68F 109.5 . . ?
H68E C68A H68F 109.5 . . ?

loop_
_geom_bond_atom_site_label_1
_geom_bond_atom_site_label_2
_geom_bond_distance
_geom_bond_site_symmetry_2
_geom_bond_publ_flag
O1 C12 1.222(3) . ?
O2 C5 1.223(3) . ?
N3 C2 1.332(3) . ?
N3 C4 1.347(3) . ?
N14 C1 1.340(3) . ?
N14 C13 1.336(3) . ?
N21 C18 1.422(3) . ?
N21 C22 1.430(3) . ?
N21 C32 1.414(3) . ?
N48 C45 1.427(3) . ?
N48 C49 1.436(3) . ?
N48 C59 1.394(3) . ?
C1 C2 1.429(3) . ?
C1 C15 1.480(3) . ?
C2 C42 1.491(3) . ?
C4 C5 1.492(4) . ?
C4 C13 1.393(3) . ?
C5 C6 1.481(4) . ?
C6 C7 1.386(4) . ?
C6 C11 1.409(4) . ?
C7 H7 0.9500 . ?
C7 C8 1.389(4) . ?
C8 H8 0.9500 . ?
C8 C9 1.391(4) . ?
C9 H9 0.9500 . ?
C9 C10 1.377(4) . ?
C10 H10 0.9500 . ?
C10 C11 1.403(4) . ?
C11 C12 1.479(4) . ?
C12 C13 1.503(4) . ?
C15 C16 1.397(3) . ?
C15 C20 1.383(4) . ?
C16 H16 0.9500 . ?
C16 C17 1.385(4) . ?
C17 H17 0.9500 . ?
C17 C18 1.400(4) . ?
C18 C19 1.392(4) . ?
C19 H19 0.9500 . ?
C19 C20 1.385(4) . ?
C20 H20 0.9500 . ?
C22 C23 1.385(4) . ?
C22 C27 1.386(4) . ?
C23 H23 0.9500 . ?
C23 C24 1.389(4) . ?
C24 H24 0.9500 . ?
C24 C25 1.394(4) . ?
C25 C26 1.388(4) . ?
C25 C28 1.538(4) . ?
C26 H26 0.9500 . ?
C26 C27 1.386(4) . ?
C27 H27 0.9500 . ?
C28 C29 1.530(4) . ?
C28 C30 1.522(4) . ?
C28 C31 1.538(4) . ?
C29 H29A 0.9800 . ?
C29 H29B 0.9800 . ?
C29 H29C 0.9800 . ?
C30 H30A 0.9800 . ?
C30 H30B 0.9800 . ?
C30 H30C 0.9800 . ?
C31 H31A 0.9800 . ?
C31 H31B 0.9800 . ?
C31 H31C 0.9800 . ?
C32 C33 1.392(4) . ?
C32 C37 1.389(4) . ?
C33 H33 0.9500 . ?
C33 C34 1.381(4) . ?
C34 H34 0.9500 . ?
C34 C35 1.392(4) . ?
C35 C36 1.384(5) . ?
C35 C38 1.531(4) . ?
C36 H36 0.9500 . ?
C36 C37 1.378(4) . ?
C37 H37 0.9500 . ?
C38 C39 1.634(11) . ?
C38 C39A 1.427(12) . ?
C38 C40 1.482(9) . ?
C38 C40A 1.644(10) . ?
C38 C41 1.456(12) . ?
C38 C41A 1.473(13) . ?
C39 H39A 0.9800 . ?
C39 H39B 0.9800 . ?
C39 H39C 0.9800 . ?
C39A H39D 0.9800 . ?
C39A H39E 0.9800 . ?
C39A H39F 0.9800 . ?
C40 H40A 0.9800 . ?
C40 H40B 0.9800 . ?
C40 H40C 0.9800 . ?
C40A H40D 0.9800 . ?
C40A H40E 0.9800 . ?
C40A H40F 0.9800 . ?
C41 H41A 0.9800 . ?
C41 H41B 0.9800 . ?
C41 H41C 0.9800 . ?
C41A H41D 0.9800 . ?
C41A H41E 0.9800 . ?
C41A H41F 0.9800 . ?
C42 C43 1.401(3) . ?
C42 C47 1.388(3) . ?
C43 H43 0.9500 . ?
C43 C44 1.379(3) . ?
C44 H44 0.9500 . ?
C44 C45 1.395(4) . ?
C45 C46 1.392(4) . ?
C46 H46 0.9500 . ?
C46 C47 1.398(4) . ?
C47 H47 0.9500 . ?
C49 C50 1.383(4) . ?
C49 C54 1.384(4) . ?
C50 H50 0.9500 . ?
C50 C51 1.385(4) . ?
C51 H51 0.9500 . ?
C51 C52 1.394(3) . ?
C52 C53 1.391(3) . ?
C52 C55 1.533(3) . ?
C53 H53 0.9500 . ?
C53 C54 1.392(4) . ?
C54 H54 0.9500 . ?
C55 C56 1.539(4) . ?
C55 C57 1.537(4) . ?
C55 C58 1.520(4) . ?
C56 H56A 0.9800 . ?
C56 H56B 0.9800 . ?
C56 H56C 0.9800 . ?
C57 H57A 0.9800 . ?
C57 H57B 0.9800 . ?
C57 H57C 0.9800 . ?
C58 H58A 0.9800 . ?
C58 H58B 0.9800 . ?
C58 H58C 0.9800 . ?
C59 C60 1.401(4) . ?
C59 C64 1.403(4) . ?
C60 H60 0.9500 . ?
C60 C61 1.378(4) . ?
C61 H61 0.9500 . ?
C61 C62 1.388(4) . ?
C62 C63 1.396(4) . ?
C62 C65 1.536(4) . ?
C63 H63 0.9500 . ?
C63 C64 1.379(4) . ?
C64 H64 0.9500 . ?
C65 C66 1.553(6) . ?
C65 C66A 1.507(18) . ?
C65 C67 1.524(6) . ?
C65 C67A 1.558(18) . ?
C65 C68 1.488(7) . ?
C65 C68A 1.579(17) . ?
C66 H66A 0.9800 . ?
C66 H66B 0.9800 . ?
C66 H66C 0.9800 . ?
C66A H66D 0.9800 . ?
C66A H66E 0.9800 . ?
C66A H66F 0.9800 . ?
C67 H67A 0.9800 . ?
C67 H67B 0.9800 . ?
C67 H67C 0.9800 . ?
C67A H67D 0.9800 . ?
C67A H67E 0.9800 . ?
C67A H67F 0.9800 . ?
C68 H68A 0.9800 . ?
C68 H68B 0.9800 . ?
C68 H68C 0.9800 . ?
C68A H68D 0.9800 . ?
C68A H68E 0.9800 . ?
C68A H68F 0.9800 . ?

loop_
_geom_torsion_atom_site_label_1
_geom_torsion_atom_site_label_2
_geom_torsion_atom_site_label_3
_geom_torsion_atom_site_label_4
_geom_torsion
_geom_torsion_site_symmetry_1
_geom_torsion_site_symmetry_2
_geom_torsion_site_symmetry_3
_geom_torsion_site_symmetry_4
_geom_torsion_publ_flag
O1 C12 C13 N14 7.5(3) . . . . ?
O1 C12 C13 C4 -173.8(2) . . . . ?
O2 C5 C6 C7 4.3(3) . . . . ?
O2 C5 C6 C11 -172.5(2) . . . . ?
N3 C2 C42 C43 -21.5(3) . . . . ?
N3 C2 C42 C47 154.3(2) . . . . ?
N3 C4 C5 O2 -0.7(3) . . . . ?
N3 C4 C5 C6 -179.7(2) . . . . ?
N3 C4 C13 N14 -8.5(3) . . . . ?
N3 C4 C13 C12 172.9(2) . . . . ?
N14 C1 C2 N3 -12.4(3) . . . . ?
N14 C1 C2 C42 167.6(2) . . . . ?
N14 C1 C15 C16 125.7(2) . . . . ?
N14 C1 C15 C20 -48.2(3) . . . . ?
N21 C18 C19 C20 -179.9(2) . . . . ?
N21 C22 C23 C24 176.8(2) . . . . ?
N21 C22 C27 C26 -177.5(2) . . . . ?
N21 C32 C33 C34 -177.4(3) . . . . ?
N21 C32 C37 C36 176.2(3) . . . . ?
N48 C45 C46 C47 175.8(2) . . . . ?
N48 C49 C50 C51 -176.1(2) . . . . ?
N48 C49 C54 C53 177.1(2) . . . . ?
N48 C59 C60 C61 -174.6(3) . . . . ?
N48 C59 C64 C63 174.8(2) . . . . ?
C1 N14 C13 C4 1.0(3) . . . . ?
C1 N14 C13 C12 179.7(2) . . . . ?
C1 C2 C42 C43 158.4(2) . . . . ?
C1 C2 C42 C47 -25.8(4) . . . . ?
C1 C15 C16 C17 -174.6(2) . . . . ?
C1 C15 C20 C19 175.1(2) . . . . ?
C2 N3 C4 C5 -175.3(2) . . . . ?
C2 N3 C4 C13 5.1(3) . . . . ?
C2 C1 C15 C16 -51.9(3) . . . . ?
C2 C1 C15 C20 134.1(3) . . . . ?
C2 C42 C43 C44 176.9(2) . . . . ?
C2 C42 C47 C46 -174.9(2) . . . . ?
C4 N3 C2 C1 4.9(3) . . . . ?
C4 N3 C2 C42 -175.1(2) . . . . ?
C4 C5 C6 C7 -176.6(2) . . . . ?
C4 C5 C6 C11 6.5(3) . . . . ?
C5 C4 C13 N14 171.9(2) . . . . ?
C5 C4 C13 C12 -6.7(3) . . . . ?
C5 C6 C7 C8 -175.0(2) . . . . ?
C5 C6 C11 C10 174.2(2) . . . . ?
C5 C6 C11 C12 -6.0(3) . . . . ?
C6 C7 C8 C9 0.3(4) . . . . ?
C6 C11 C12 O1 -179.8(2) . . . . ?
C6 C11 C12 C13 -0.9(3) . . . . ?
C7 C6 C11 C10 -2.7(3) . . . . ?
C7 C6 C11 C12 177.2(2) . . . . ?
C7 C8 C9 C10 -1.7(4) . . . . ?
C8 C9 C10 C11 0.9(4) . . . . ?
C9 C10 C11 C6 1.3(3) . . . . ?
C9 C10 C11 C12 -178.6(2) . . . . ?
C10 C11 C12 O1 0.1(3) . . . . ?
C10 C11 C12 C13 179.0(2) . . . . ?
C11 C6 C7 C8 1.9(3) . . . . ?
C11 C12 C13 N14 -171.4(2) . . . . ?
C11 C12 C13 C4 7.2(3) . . . . ?
C13 N14 C1 C2 9.0(3) . . . . ?
C13 N14 C1 C15 -168.8(2) . . . . ?
C13 C4 C5 O2 179.0(2) . . . . ?
C13 C4 C5 C6 -0.1(3) . . . . ?
C15 C1 C2 N3 165.2(2) . . . . ?
C15 C1 C2 C42 -14.8(4) . . . . ?
C15 C16 C17 C18 -0.4(4) . . . . ?
C16 C15 C20 C19 1.0(4) . . . . ?
C16 C17 C18 N21 -179.6(2) . . . . ?
C16 C17 C18 C19 0.8(4) . . . . ?
C17 C18 C19 C20 -0.3(4) . . . . ?
C18 N21 C22 C23 134.4(3) . . . . ?
C18 N21 C22 C27 -47.5(3) . . . . ?
C18 N21 C32 C33 139.6(3) . . . . ?
C18 N21 C32 C37 -40.2(4) . . . . ?
C18 C19 C20 C15 -0.6(4) . . . . ?
C20 C15 C16 C17 -0.5(3) . . . . ?
C22 N21 C18 C17 -47.4(3) . . . . ?
C22 N21 C18 C19 132.1(3) . . . . ?
C22 N21 C32 C33 -20.9(4) . . . . ?
C22 N21 C32 C37 159.3(3) . . . . ?
C22 C23 C24 C25 0.5(4) . . . . ?
C23 C22 C27 C26 0.7(4) . . . . ?
C23 C24 C25 C26 1.0(4) . . . . ?
C23 C24 C25 C28 179.6(3) . . . . ?
C24 C25 C26 C27 -1.7(4) . . . . ?
C24 C25 C28 C29 -112.8(3) . . . . ?
C24 C25 C28 C30 7.4(4) . . . . ?
C24 C25 C28 C31 127.8(3) . . . . ?
C25 C26 C27 C22 0.9(4) . . . . ?
C26 C25 C28 C29 65.8(3) . . . . ?
C26 C25 C28 C30 -174.0(3) . . . . ?
C26 C25 C28 C31 -53.6(4) . . . . ?
C27 C22 C23 C24 -1.3(4) . . . . ?
C28 C25 C26 C27 179.7(3) . . . . ?
C32 N21 C18 C17 152.0(2) . . . . ?
C32 N21 C18 C19 -28.4(4) . . . . ?
C32 N21 C22 C23 -64.8(3) . . . . ?
C32 N21 C22 C27 113.4(3) . . . . ?
C32 C33 C34 C35 0.8(4) . . . . ?
C33 C32 C37 C36 -3.6(5) . . . . ?
C33 C34 C35 C36 -2.6(5) . . . . ?
C33 C34 C35 C38 176.7(3) . . . . ?
C34 C35 C36 C37 1.3(5) . . . . ?
C34 C35 C38 C39 -45.0(9) . . . . ?
C34 C35 C38 C39A -86.5(15) . . . . ?
C34 C35 C38 C40 -158.5(11) . . . . ?
C34 C35 C38 C40A 154.2(8) . . . . ?
C34 C35 C38 C41 68.1(9) . . . . ?
C34 C35 C38 C41A 46.8(9) . . . . ?
C35 C36 C37 C32 1.8(6) . . . . ?
C36 C35 C38 C39 134.3(8) . . . . ?
C36 C35 C38 C39A 92.7(15) . . . . ?
C36 C35 C38 C40 20.7(12) . . . . ?
C36 C35 C38 C40A -26.5(8) . . . . ?
C36 C35 C38 C41 -112.6(9) . . . . ?
C36 C35 C38 C41A -134.0(8) . . . . ?
C37 C32 C33 C34 2.3(4) . . . . ?
C38 C35 C36 C37 -178.0(3) . . . . ?
C42 C43 C44 C45 -2.5(4) . . . . ?
C43 C42 C47 C46 0.9(3) . . . . ?
C43 C44 C45 N48 -174.1(2) . . . . ?
C43 C44 C45 C46 2.2(4) . . . . ?
C44 C45 C46 C47 -0.5(3) . . . . ?
C45 N48 C49 C50 65.3(3) . . . . ?
C45 N48 C49 C54 -112.5(3) . . . . ?
C45 N48 C59 C60 -163.3(3) . . . . ?
C45 N48 C59 C64 20.7(4) . . . . ?
C45 C46 C47 C42 -1.1(4) . . . . ?
C47 C42 C43 C44 0.9(3) . . . . ?
C49 N48 C45 C44 36.0(3) . . . . ?
C49 N48 C45 C46 -140.2(2) . . . . ?
C49 N48 C59 C60 15.9(4) . . . . ?
C49 N48 C59 C64 -160.1(2) . . . . ?
C49 C50 C51 C52 -0.9(4) . . . . ?
C50 C49 C54 C53 -0.7(4) . . . . ?
C50 C51 C52 C53 -1.0(4) . . . . ?
C50 C51 C52 C55 176.8(2) . . . . ?
C51 C52 C53 C54 2.0(4) . . . . ?
C51 C52 C55 C56 -66.1(3) . . . . ?
C51 C52 C55 C57 53.0(3) . . . . ?
C51 C52 C55 C58 173.9(2) . . . . ?
C52 C53 C54 C49 -1.2(4) . . . . ?
C53 C52 C55 C56 111.5(3) . . . . ?
C53 C52 C55 C57 -129.4(3) . . . . ?
C53 C52 C55 C58 -8.5(3) . . . . ?
C54 C49 C50 C51 1.7(4) . . . . ?
C55 C52 C53 C54 -175.7(2) . . . . ?
C59 N48 C45 C44 -144.8(2) . . . . ?
C59 N48 C45 C46 39.0(4) . . . . ?
C59 N48 C49 C50 -114.0(3) . . . . ?
C59 N48 C49 C54 68.2(3) . . . . ?
C59 C60 C61 C62 -0.4(5) . . . . ?
C60 C59 C64 C63 -1.4(4) . . . . ?
C60 C61 C62 C63 -1.1(5) . . . . ?
C60 C61 C62 C65 178.5(3) . . . . ?
C61 C62 C63 C64 1.3(4) . . . . ?
C61 C62 C65 C66 -122.1(4) . . . . ?
C61 C62 C65 C66A -170(2) . . . . ?
C61 C62 C65 C67 124.7(4) . . . . ?
C61 C62 C65 C67A 65.2(17) . . . . ?
C61 C62 C65 C68 3.2(7) . . . . ?
C61 C62 C65 C68A -43.2(14) . . . . ?
C62 C63 C64 C59 0.0(4) . . . . ?
C63 C62 C65 C66 57.5(5) . . . . ?
C63 C62 C65 C66A 10(2) . . . . ?
C63 C62 C65 C67 -55.7(5) . . . . ?
C63 C62 C65 C67A -115.1(17) . . . . ?
C63 C62 C65 C68 -177.2(6) . . . . ?
C63 C62 C65 C68A 136.4(14) . . . . ?
C64 C59 C60 C61 1.7(4) . . . . ?
C65 C62 C63 C64 -178.3(3) . . . . ?
